data_2003300
loop_
_publ_author_name
'Bidya Sagar, M.'
'Ravikumar, K.'
'Rama Rao, A. V.'
'Machender Reddy, M.'
'Singh, A. K.'

_publ_section_title
;
 Structural Studies of Intermediates in the Synthesis of Mifepristone
 (RU 486). II. Structure of a \b-Epoxy Steroid
;
_journal_issue 3
_journal_name_full 'Acta Crystallographica Section C'
_journal_page_first 451
_journal_page_last 454
_journal_paper_doi 10.1107/S0108270194008589
_journal_volume 51
_journal_year 1995
_chemical_formula_moiety 'C23 H30 O4'
_chemical_formula_sum 'C23 H30 O4'
_chemical_formula_weight 370.5
_space_group_IT_number 4
_symmetry_cell_setting monoclinic
_symmetry_space_group_name_Hall 'P 2yb'
_symmetry_space_group_name_H-M 'P 1 21 1'
_atom_type_scat_source 'SHELXTL-Plus (Sheldrick, 1990)'
_cell_angle_alpha 90.
_cell_angle_beta 106.11(2)
_cell_angle_gamma 90.
_cell_formula_units_Z 2
_cell_length_a 8.877(2)
_cell_length_b 12.179(3)
_cell_length_c 9.734(2)
_cell_measurement_reflns_used 25
_cell_measurement_temperature 294
_cell_measurement_theta_max 19
_cell_measurement_theta_min 4
_cell_volume 1011.0(4)
_diffrn_measurement_device 'Siemens R3m/V'
_diffrn_measurement_method \w-2\q
_diffrn_radiation_type MoK\a
_diffrn_radiation_wavelength 0.71069
_diffrn_reflns_av_R_equivalents 0.012
_diffrn_reflns_limit_h_max 9
_diffrn_reflns_limit_h_min 0
_diffrn_reflns_limit_k_max 13
_diffrn_reflns_limit_k_min 0
_diffrn_reflns_limit_l_max 10
_diffrn_reflns_limit_l_min -10
_diffrn_reflns_number 1549
_diffrn_reflns_theta_max 45
_diffrn_standards_decay_% <1
_diffrn_standards_interval_count 98
_diffrn_standards_number 2
_exptl_absorpt_coefficient_mu 0.08
_exptl_absorpt_correction_type none
_exptl_crystal_colour transparent
_exptl_crystal_density_diffrn 1.217
_exptl_crystal_description needles
_exptl_crystal_size_max 0.19
_exptl_crystal_size_mid 0.17
_exptl_crystal_size_min 0.15
_refine_diff_density_max 0.27
_refine_diff_density_min -0.23
_refine_ls_extinction_method none
_refine_ls_goodness_of_fit_obs 0.952
_refine_ls_number_parameters 243
_refine_ls_number_reflns 1286
_refine_ls_R_factor_obs 0.046
_refine_ls_shift/esd_max 0.001
_refine_ls_structure_factor_coef F
_refine_ls_weighting_details 'w = 1/(\s^2^F + 0.0063F^2^)'
_refine_ls_weighting_scheme calc
_refine_ls_wR_factor_obs 0.053
_reflns_number_observed 1286
_reflns_number_total 1404
_reflns_observed_criterion I>=3\s(I)
_cod_data_source_file vj1006.cif
_cod_data_source_block vj1006a
_cod_depositor_comments
;
The following automatic conversions were performed:

'_refine_ls_weighting_scheme' value '1/(\s^2^F + 0.0063F^2^)' was
changed to 'calc'. New tag '_refine_ls_weighting_details' was
created. The value of the new tag was set to 'w = 1/(\s^2^F +
0.0063F^2^)'.

Automatic conversion script
Id: cif_fix_values 3143 2015-03-26 13:38:13Z robertas 
;
_cod_original_sg_symbol_Hall 'P 2y1'
_cod_original_sg_symbol_H-M 'P 21'
_cod_database_code 2003300

loop_
_symmetry_equiv_pos_as_xyz
x,y,z
-x,y+1/2,-z

loop_
_atom_site_label
_atom_site_fract_x
_atom_site_fract_y
_atom_site_fract_z
_atom_site_U_iso_or_equiv
O(1) .8402(5) .4725 .2295(5) 0.072(2)
O(2) .9724(6) .2166(3) -.0131(5) 0.089(3)
O(3) .8133(5) .1439(3) .1107(5) 0.071(2)
O(4) .2681(5) .6067(4) .6234(5) 0.070(2)
C(1) .6362(6) .3449(4) .0942(6) 0.051(6)
C(2) .7467(7) .3191(4) .0012(6) 0.050(3)
C(3) .8749(7) .2457(5) .0762(7) 0.061(3)
C(4) .9747(6) .2981(4) .2082(6) 0.057(3)
C(5) .8938(6) .3664(4) .2958(6) 0.059(3)
C(6) .9703(6) .3753(4) .4506(6) 0.057(4)
C(7) .8682(6) .3898(4) .5498(6) 0.057(3)
C(8) .7246(6) .4661(5) .4839(6) 0.048(2)
C(9) .6303(6) .4207(4) .3425(6) 0.044(6)
C(10) .7215(6) .3893(4) .2371(6) 0.045(2)
C(11) .4767(6) .4089(4) .3101(6) 0.046(2)
C(12) .3737(6) .4418(4) .4060(6) 0.046(2)
C(13) .4602(6) .5232(4) .5209(4) 0.046(2)
C(14) .6270(6) .4785(4) .5888(6) 0.045(2)
C(15) .6913(6) .5501(4) .7239(6) 0.060(3)
C(16) .5443(6) .5849(4) .7680(6) 0.052(3)
C(17) .4000(6) .5366(4) .6547(6) 0.050(2)
C(18) .4628(6) .6360(4) .4494(6) 0.065(3)
C(19) .3604(6) .4297(5) .7100(6) 0.048(2)
C(20) .3239(6) .3473(5) .7575(6) 0.058(3)
C(21) .2723(6) .2449(4) .8117(7) 0.087(4)
C(22) .8339(9) .0636(5) .0140(8) 0.100(5)
C(23) .9215(10) .1150(5) -.0769(11) 0.096(4)
H1A .5840(6) .2784(4) .1073(6) ?
H1B .5582(6) .3975(4) .0477(6) ?
H2A .7879(7) .3872(4) -.0225(6) ?
H2B .6901(7) .2840(4) -.0861(6) ?
H4A .2411(5) .6187(4) .6992(5) ?
H4B 1.0543(6) .3420(4) .1852(6) ?
H4C 1.0259(6) .2388(4) .2681(6) ?
H6A 1.0419(6) .4360(4) .4652(6) ?
H6B 1.0312(6) .3099(4) .4800(6) ?
H7A .9281(6) .4196(4) .6396(6) ?
H7B .8298(6) .3192(4) .5684(6) ?
H8A .7622(7) .5378(5) .4689(6) ?
H11A .4260(6) .3779(4) .2182(6) ?
H12A .3486(6) .3777(4) .4525(6) ?
H12B .2774(6) .4746(4) .3512(6) ?
H14A .6146(6) .4061(4) .6231(6) ?
H15A .7426(6) .6129(4) .6980(6) ?
H15B .7646(6) .5106(4) .7987(6) ?
H16A .5356(6) .6634(4) .7704(6) ?
H16B .5493(6) .5563(4) .8611(6) ?
H18A .4995(6) .6292(4) .3658(6) ?
H18B .3572(6) .6633(4) .4224(6) ?
H18C .5290(6) .6862(4) .5154(6) ?
H21A .2391(6) .1699(4) .8549(7) ?
H21B .2556(6) .2063(4) .7086(7) ?
H21C .1644(6) .2837(4) .8163(7) ?
H22A .7322(9) .0405(5) -.0425(8) ?
H22B .8894(9) .0011(5) .0632(8) ?
H23A 1.0096 .0699(5) -.0828 ?
H23B .8560 .1261(5) -.1732 ?

loop_
_geom_angle_atom_site_label_1
_geom_angle_atom_site_label_2
_geom_angle_atom_site_label_3
_geom_angle
_geom_angle_publ_flag
C(5) O(1) C(10) 61.4(3) yes
C(3) O(3) C(22) 108.4(5) yes
C(1) C(2) C(3) 111.3(5) yes
O(2) C(3) C(2) 111.3(5) yes
C(2) C(3) C(4) 111.1(5) yes
O(2) C(3) C(4) 108.4(5) yes
O(1) C(5) C(4) 112.6(4) yes
C(4) C(5) C(6) 117.5(5) yes
O(1) C(5) C(6) 112.7(4) yes
C(5) C(6) C(7) 118.3(5) yes
C(7) C(8) C(14) 109.6(5) yes
C(9) C(8) C(14) 112.1(5) yes
C(8) C(9) C(10) 116.4(5) yes
C(5) C(10) C(9) 117.8(5) yes
C(1) C(10) C(5) 119.2(5) yes
O(1) C(10) C(5) 58.8(3) yes
C(9) C(11) C(12) 125.4(5) yes
C(12) C(13) C(18) 108.3(3) yes
C(12) C(13) C(14) 108.2(4) yes
C(14) C(13) C(18) 112.0(5) yes
C(8) C(14) C(13) 113.9(5) yes
C(8) C(14) C(15) 118.9(5) yes
C(15) C(16) C(17) 107.0(4) yes
O(4) C(17) C(16) 113.3(4) yes
C(16) C(17) C(19) 107.7(5) yes
O(4) C(17) C(19) 110.0(5) yes
C(19) C(20) C(21) 177.6(6) yes
O(2) C(23) C(22) 105.5(6) yes
C(3) O(2) C(23) 108.2(5) yes
C(2) C(1) C(10) 112.4(5) yes
O(3) C(3) C(2) 110.4(5) yes
O(2) C(3) O(3) 105.2(5) yes
O(3) C(3) C(4) 110.1(5) yes
C(3) C(4) C(5) 117.5(5) yes
C(4) C(5) C(10) 118.8(5) yes
O(1) C(5) C(10) 59.8(3) yes
C(6) C(5) C(10) 120.5(5) yes
C(6) C(7) C(8) 111.9(5) yes
C(7) C(8) C(9) 109.8(5) yes
C(8) C(9) C(11) 122.3(5) yes
C(10) C(9) C(11) 121.3(5) yes
C(1) C(10) C(9) 119.6(5) yes
O(1) C(10) C(9) 112.4(4) yes
O(1) C(10) C(1) 112.7(4) yes
C(11) C(12) C(13) 110.6(5) yes
C(12) C(13) C(17) 117.6(5) yes
C(17) C(13) C(18) 109.7(4) yes
C(14) C(13) C(17) 101.0(4) yes
C(13) C(14) C(15) 104.4(4) yes
C(14) C(15) C(16) 104.5(4) yes
C(13) C(17) C(16) 103.2(5) yes
O(4) C(17) C(13) 110.0(5) yes
C(13) C(17) C(19) 112.5(5) yes
C(17) C(19) C(20) 176.5(6) yes
O(3) C(22) C(23) 107.2(5) yes

loop_
_geom_bond_atom_site_label_1
_geom_bond_atom_site_label_2
_geom_bond_distance
_geom_bond_publ_flag
O(1) C(5) 1.464(5) yes
O(2) C(3) 1.430(9) yes
O(3) C(3) 1.432(8) yes
O(4) C(17) 1.412(7) yes
C(1) C(10) 1.488(7) yes
C(3) C(4) 1.487(8) yes
C(5) C(6) 1.475(8) yes
C(6) C(7) 1.507(9) yes
C(8) C(9) 1.504(7) yes
C(9) C(10) 1.521(9) yes
C(11) C(12) 1.530(9) yes
C(13) C(14) 1.544(7) yes
C(13) C(18) 1.544(8) yes
C(15) C(16) 1.542(9) yes
C(17) C(19) 1.488(8) yes
C(20) C(21) 1.475(8) yes
O(1) C(10) 1.479(6) yes
O(2) C(23) 1.402(8) yes
O(3) C(22) 1.404(9) yes
C(1) C(2) 1.540(9) yes
C(2) C(3) 1.472(8) yes
C(4) C(5) 1.508(9) yes
C(5) C(10) 1.503(7) yes
C(7) C(8) 1.565(7) yes
C(8) C(14) 1.518(9) yes
C(9) C(11) 1.320(7) yes
C(12) C(13) 1.531(7) yes
C(13) C(17) 1.548(9) yes
C(14) C(15) 1.549(8) yes
C(16) C(17) 1.556(7) yes
C(19) C(20) 1.187(8) yes
C(22) C(23) 1.470(14) yes

loop_
_geom_torsion_atom_site_label_1
_geom_torsion_atom_site_label_2
_geom_torsion_atom_site_label_3
_geom_torsion_atom_site_label_4
_geom_torsion
_geom_torsion_publ_flag
C(10) C(1) C(2) C(3) 54.1(6) yes
C(1) C(2) C(3) C(4) -62.4(6) yes
C(2) C(3) C(4) C(5) 38.7(7) yes
C(3) C(4) C(5) C(10) -7.4(8) yes
C(9) C(8) C(14) C(13) -41.1(6) yes
C(12) C(13) C(14) C(8) 61.2(6) yes
C(11) C(12) C(13) C(14) -47.1(6) yes
C(14) C(13) C(17) C(16) 41.3(5) yes
C(17) C(13) C(14) C(15) -43.4(5) yes
C(13) C(14) C(15) C(16) 28.3(5) yes
C(14) C(15) C(16) C(17) -2.1(6) yes
C(15) C(16) C(17) C(13) -24.6(6) yes
C(9) C(11) C(12) C(13) 18.6(8) yes
C(8) C(9) C(11) C(12) 2.0(9) yes
C(14) C(8) C(9) C(11) 9.0(8) yes
C(4) C(5) C(10) C(1) -0.5(8) yes
C(2) C(1) C(10) C(5) -22.1(7) yes
C(8) C(9) C(10) C(5) 21.8(7) yes
C(6) C(5) C(10) C(9) -0.5(8) yes
C(10) C(5) C(6) C(7) 9.7(8) yes
C(5) C(6) C(7) C(8) -37.9(7) yes
C(6) C(7) C(8) C(9) 57.0(6) yes
C(7) C(8) C(9) C(10) -49.3(6) yes
